data_7022508
loop_
_publ_author_name
'Luo, Yunjie'
'Lei, Yinlin'
'Fan, Shimin'
'Wang, Yibin'
'Chen, Jue'

_publ_section_title
;
 Synthesis of mono-amidinate-ligated rare-earth-metal bis(silylamide)
 complexes and their reactivity with [Ph3C][B(C6F5)4], AlMe3 and isoprene.
;
_journal_issue 11
_journal_name_full 'Dalton transactions (Cambridge, England : 2003)'
_journal_page_first 4040
_journal_page_last 4051
_journal_paper_doi 10.1039/c2dt32868b
_journal_volume 42
_journal_year 2013
_chemical_formula_moiety 'C47 H77 N3 O3 Si2 Y, C24 B F20'
_chemical_formula_sum 'C71 H77 B F20 N3 O3 Si2 Y'
_chemical_formula_weight 1556.26
_chemical_name_systematic
;
?
;
_space_group_IT_number 14
_symmetry_cell_setting monoclinic
_symmetry_Int_Tables_number 14
_symmetry_space_group_name_Hall '-P 2ybc'
_symmetry_space_group_name_H-M 'P 1 21/c 1'
_atom_sites_solution_hydrogens geom
_atom_sites_solution_primary direct
_atom_sites_solution_secondary difmap
_audit_creation_method SHELXL-97
_cell_angle_alpha 90.00
_cell_angle_beta 96.515(3)
_cell_angle_gamma 90.00
_cell_formula_units_Z 4
_cell_length_a 21.1633(16)
_cell_length_b 12.3731(9)
_cell_length_c 27.746(2)
_cell_measurement_reflns_used 23259
_cell_measurement_temperature 293(2)
_cell_measurement_theta_max 25.3
_cell_measurement_theta_min 3.0
_cell_volume 7218.5(9)
_computing_cell_refinement CrystalClear
_computing_data_collection CrystalClear
_computing_data_reduction CrystalStructure
_computing_structure_refinement 'SHELXL-97 (Sheldrick, 1997)'
_computing_structure_solution 'SHELXS-97 (Sheldrick, 1990)'
_diffrn_ambient_temperature 293(2)
_diffrn_detector_area_resol_mean 7.31
_diffrn_measured_fraction_theta_full 0.991
_diffrn_measured_fraction_theta_max 0.991
_diffrn_measurement_device_type 'Rigaku Mercury'
_diffrn_measurement_method \w
_diffrn_radiation_monochromator graphite
_diffrn_radiation_source 'fine-focus sealed tube'
_diffrn_radiation_type MoK\a
_diffrn_radiation_wavelength 0.71070
_diffrn_reflns_av_R_equivalents 0.0998
_diffrn_reflns_av_sigmaI/netI 0.0819
_diffrn_reflns_limit_h_max 25
_diffrn_reflns_limit_h_min -22
_diffrn_reflns_limit_k_max 14
_diffrn_reflns_limit_k_min -14
_diffrn_reflns_limit_l_max 33
_diffrn_reflns_limit_l_min -33
_diffrn_reflns_number 67717
_diffrn_reflns_theta_full 25.35
_diffrn_reflns_theta_max 25.35
_diffrn_reflns_theta_min 3.00
_exptl_absorpt_coefficient_mu 0.941
_exptl_absorpt_correction_T_max 0.849
_exptl_absorpt_correction_T_min 0.603
_exptl_absorpt_correction_type multi-scan
_exptl_absorpt_process_details 'Jacobson, R. (1998) Private communication'
_exptl_crystal_colour yellow
_exptl_crystal_density_diffrn 1.432
_exptl_crystal_density_method 'not measured'
_exptl_crystal_description block
_exptl_crystal_F_000 3200
_exptl_crystal_size_max 0.70
_exptl_crystal_size_mid 0.60
_exptl_crystal_size_min 0.20
_refine_diff_density_max 0.270
_refine_diff_density_min -0.294
_refine_diff_density_rms 0.055
_refine_ls_extinction_method none
_refine_ls_goodness_of_fit_ref 1.158
_refine_ls_hydrogen_treatment mixed
_refine_ls_matrix_type full
_refine_ls_number_parameters 931
_refine_ls_number_reflns 13099
_refine_ls_number_restraints 0
_refine_ls_restrained_S_all 1.158
_refine_ls_R_factor_all 0.1395
_refine_ls_R_factor_gt 0.0976
_refine_ls_shift/su_max 0.001
_refine_ls_shift/su_mean 0.000
_refine_ls_structure_factor_coef Fsqd
_refine_ls_weighting_details 'calc w=1/[\s^2^(Fo^2^)+(0.0305P)^2^+12.3111P] where P=(Fo^2^+2Fc^2^)/3'
_refine_ls_weighting_scheme calc
_refine_ls_wR_factor_gt 0.1468
_refine_ls_wR_factor_ref 0.1608
_reflns_number_gt 9386
_reflns_number_total 13099
_reflns_threshold_expression >2sigma(I)
_cod_data_source_file c2dt32868b.txt
_cod_data_source_block shelxl2
_cod_original_cell_volume 7218.6(9)
_cod_original_sg_symbol_H-M 'P 21/c'
_cod_database_code 7022508

loop_
_symmetry_equiv_pos_as_xyz
'x, y, z'
'-x, y+1/2, -z+1/2'
'-x, -y, -z'
'x, -y-1/2, z-1/2'

loop_
_atom_site_label
_atom_site_type_symbol
_atom_site_fract_x
_atom_site_fract_y
_atom_site_fract_z
_atom_site_U_iso_or_equiv
_atom_site_adp_type
_atom_site_occupancy
_atom_site_symmetry_multiplicity
_atom_site_calc_flag
_atom_site_refinement_flags
Y1 Y 0.26247(2) 0.29305(4) 0.814394(19) 0.04104(15) Uani 1 1 d .
Si1 Si 0.34284(10) 0.19838(17) 0.71506(7) 0.0710(5) Uani 1 1 d .
H1 H 0.397(3) 0.178(4) 0.754(2) 0.075(18) Uiso 1 1 d .
Si2 Si 0.20850(11) 0.28082(18) 0.70346(7) 0.0782(6) Uani 1 1 d .
H2 H 0.170(2) 0.344(4) 0.7395(16) 0.043(13) Uiso 1 1 d .
F1 F 0.21850(16) 0.8476(3) 0.66825(12) 0.0639(9) Uani 1 1 d .
F2 F 0.33833(18) 0.7911(4) 0.69636(15) 0.0945(13) Uani 1 1 d .
F3 F 0.39531(18) 0.6334(4) 0.64919(17) 0.1089(16) Uani 1 1 d .
F4 F 0.3279(2) 0.5287(4) 0.57374(17) 0.1031(15) Uani 1 1 d .
F5 F 0.20889(18) 0.5813(3) 0.54548(13) 0.0731(10) Uani 1 1 d .
F6 F 0.08021(17) 0.8986(3) 0.66821(12) 0.0679(10) Uani 1 1 d .
F7 F 0.03167(19) 0.8178(3) 0.74381(13) 0.0883(12) Uani 1 1 d .
F8 F 0.02628(19) 0.6016(4) 0.75776(14) 0.0924(13) Uani 1 1 d .
F9 F 0.06543(19) 0.4646(3) 0.69006(15) 0.0880(12) Uani 1 1 d .
F10 F 0.11104(17) 0.5441(3) 0.61163(13) 0.0698(10) Uani 1 1 d .
F11 F 0.18790(16) 0.7899(3) 0.49768(11) 0.0625(9) Uani 1 1 d .
F12 F 0.1365(2) 0.7384(3) 0.40894(13) 0.0838(12) Uani 1 1 d .
F13 F 0.0224(2) 0.6357(3) 0.39496(14) 0.0973(14) Uani 1 1 d .
F14 F -0.03985(18) 0.5882(3) 0.47291(15) 0.0798(11) Uani 1 1 d .
F15 F 0.00701(15) 0.6449(3) 0.56060(13) 0.0634(9) Uani 1 1 d .
F16 F 0.24029(15) 0.9336(3) 0.57926(12) 0.0594(9) Uani 1 1 d .
F17 F 0.22139(18) 1.1368(3) 0.55679(15) 0.0803(11) Uani 1 1 d .
F18 F 0.1023(2) 1.2192(3) 0.53797(18) 0.1027(15) Uani 1 1 d .
F19 F 0.00030(18) 1.0878(3) 0.54594(15) 0.0798(11) Uani 1 1 d .
F20 F 0.01732(15) 0.8828(3) 0.57094(12) 0.0612(9) Uani 1 1 d .
O1 O 0.19095(17) 0.1416(3) 0.80632(15) 0.0575(11) Uani 1 1 d .
O2 O 0.17308(17) 0.3640(3) 0.85011(15) 0.0559(10) Uani 1 1 d .
O3 O 0.26243(19) 0.4865(3) 0.79827(14) 0.0578(11) Uani 1 1 d .
N1 N 0.35512(19) 0.3400(3) 0.86647(15) 0.0390(10) Uani 1 1 d .
N2 N 0.31503(19) 0.1741(3) 0.87400(15) 0.0377(10) Uani 1 1 d .
N3 N 0.2777(2) 0.2518(4) 0.73880(17) 0.0594(13) Uani 1 1 d .
C1 C 0.3615(2) 0.2437(4) 0.88906(17) 0.0383(12) Uani 1 1 d .
C2 C 0.3941(2) 0.4317(4) 0.8811(2) 0.0430(13) Uani 1 1 d .
C3 C 0.4311(3) 0.4787(5) 0.8470(2) 0.0516(15) Uani 1 1 d .
C4 C 0.4675(3) 0.5692(6) 0.8614(3) 0.075(2) Uani 1 1 d .
H4 H 0.4925 0.6000 0.8396 0.090 Uiso 1 1 calc R
C5 C 0.4679(3) 0.6143(5) 0.9060(3) 0.078(2) Uani 1 1 d .
H5 H 0.4934 0.6742 0.9145 0.094 Uiso 1 1 calc R
C6 C 0.4307(3) 0.5716(5) 0.9386(2) 0.0633(18) Uani 1 1 d .
H6 H 0.4307 0.6038 0.9689 0.076 Uiso 1 1 calc R
C7 C 0.3929(3) 0.4809(4) 0.9273(2) 0.0483(14) Uani 1 1 d .
C8 C 0.4326(3) 0.4340(5) 0.7965(2) 0.0628(17) Uani 1 1 d .
H7 H 0.3927 0.3950 0.7878 0.075 Uiso 1 1 calc R
C9 C 0.4364(4) 0.5237(7) 0.7588(3) 0.104(3) Uani 1 1 d .
H9A H 0.4044 0.5770 0.7624 0.156 Uiso 1 1 calc R
H9B H 0.4297 0.4933 0.7268 0.156 Uiso 1 1 calc R
H9C H 0.4777 0.5570 0.7635 0.156 Uiso 1 1 calc R
C10 C 0.4862(4) 0.3544(6) 0.7940(3) 0.093(2) Uani 1 1 d .
H10A H 0.5259 0.3883 0.8054 0.140 Uiso 1 1 calc R
H10B H 0.4871 0.3315 0.7610 0.140 Uiso 1 1 calc R
H10C H 0.4797 0.2928 0.8139 0.140 Uiso 1 1 calc R
C11 C 0.3505(3) 0.4432(5) 0.9644(2) 0.0545(16) Uani 1 1 d .
H11 H 0.3274 0.3789 0.9516 0.065 Uiso 1 1 calc R
C12 C 0.3021(3) 0.5299(5) 0.9736(2) 0.075(2) Uani 1 1 d .
H12A H 0.3237 0.5918 0.9883 0.112 Uiso 1 1 calc R
H12B H 0.2733 0.5017 0.9949 0.112 Uiso 1 1 calc R
H12C H 0.2786 0.5507 0.9434 0.112 Uiso 1 1 calc R
C13 C 0.3891(4) 0.4130(5) 1.0125(2) 0.078(2) Uani 1 1 d .
H13A H 0.4209 0.3608 1.0067 0.117 Uiso 1 1 calc R
H13B H 0.3613 0.3827 1.0340 0.117 Uiso 1 1 calc R
H13C H 0.4092 0.4764 1.0270 0.117 Uiso 1 1 calc R
C14 C 0.3144(2) 0.0648(4) 0.89174(18) 0.0370(12) Uani 1 1 d .
C15 C 0.3571(2) -0.0136(4) 0.87823(18) 0.0398(13) Uani 1 1 d .
C16 C 0.3529(3) -0.1182(4) 0.8959(2) 0.0496(14) Uani 1 1 d .
H16 H 0.3812 -0.1702 0.8872 0.059 Uiso 1 1 calc R
C17 C 0.3084(3) -0.1469(5) 0.9258(2) 0.0580(16) Uani 1 1 d .
H17 H 0.3071 -0.2169 0.9378 0.070 Uiso 1 1 calc R
C18 C 0.2659(3) -0.0705(4) 0.9377(2) 0.0527(15) Uani 1 1 d .
H18 H 0.2352 -0.0903 0.9575 0.063 Uiso 1 1 calc R
C19 C 0.2670(3) 0.0353(4) 0.92114(19) 0.0420(13) Uani 1 1 d .
C20 C 0.4072(3) 0.0084(5) 0.8446(2) 0.0523(15) Uani 1 1 d .
H20 H 0.4050 0.0850 0.8355 0.063 Uiso 1 1 calc R
C21 C 0.4745(3) -0.0159(6) 0.8683(3) 0.0712(19) Uani 1 1 d .
H21A H 0.4815 0.0203 0.8990 0.107 Uiso 1 1 calc R
H21B H 0.5049 0.0092 0.8476 0.107 Uiso 1 1 calc R
H21C H 0.4794 -0.0924 0.8730 0.107 Uiso 1 1 calc R
C22 C 0.3942(3) -0.0597(6) 0.7984(2) 0.075(2) Uani 1 1 d .
H22A H 0.4007 -0.1348 0.8063 0.112 Uiso 1 1 calc R
H22B H 0.4226 -0.0383 0.7755 0.112 Uiso 1 1 calc R
H22C H 0.3510 -0.0488 0.7844 0.112 Uiso 1 1 calc R
C23 C 0.2179(3) 0.1156(4) 0.9349(2) 0.0538(15) Uani 1 1 d .
H23 H 0.2122 0.1701 0.9092 0.065 Uiso 1 1 calc R
C24 C 0.2412(3) 0.1741(5) 0.9820(2) 0.075(2) Uani 1 1 d .
H24A H 0.2503 0.1222 1.0076 0.113 Uiso 1 1 calc R
H24B H 0.2089 0.2229 0.9903 0.113 Uiso 1 1 calc R
H24C H 0.2791 0.2140 0.9778 0.113 Uiso 1 1 calc R
C25 C 0.1527(3) 0.0668(5) 0.9397(3) 0.075(2) Uani 1 1 d .
H25A H 0.1550 0.0231 0.9684 0.112 Uiso 1 1 calc R
H25B H 0.1397 0.0229 0.9118 0.112 Uiso 1 1 calc R
H25C H 0.1224 0.1238 0.9418 0.112 Uiso 1 1 calc R
C26 C 0.4170(2) 0.2163(4) 0.92576(19) 0.0422(13) Uani 1 1 d .
C27 C 0.4781(3) 0.2530(5) 0.9199(2) 0.0569(16) Uani 1 1 d .
H27 H 0.4844 0.2963 0.8935 0.068 Uiso 1 1 calc R
C28 C 0.5293(3) 0.2254(5) 0.9533(3) 0.072(2) Uani 1 1 d .
H28 H 0.5700 0.2486 0.9486 0.086 Uiso 1 1 calc R
C29 C 0.5207(4) 0.1644(6) 0.9932(3) 0.080(2) Uani 1 1 d .
H29 H 0.5552 0.1466 1.0157 0.096 Uiso 1 1 calc R
C30 C 0.4612(4) 0.1300(5) 0.9996(2) 0.070(2) Uani 1 1 d .
H30 H 0.4553 0.0889 1.0268 0.084 Uiso 1 1 calc R
C31 C 0.4095(3) 0.1545(4) 0.96688(19) 0.0519(15) Uani 1 1 d .
H31 H 0.3694 0.1298 0.9721 0.062 Uiso 1 1 calc R
C32 C 0.3265(4) 0.0708(6) 0.6810(3) 0.094(2) Uani 1 1 d .
H32A H 0.3081 0.0192 0.7012 0.141 Uiso 1 1 calc R
H32B H 0.3655 0.0424 0.6716 0.141 Uiso 1 1 calc R
H32C H 0.2974 0.0845 0.6525 0.141 Uiso 1 1 calc R
C33 C 0.3797(4) 0.2896(7) 0.6732(3) 0.113(3) Uani 1 1 d .
H33A H 0.3537 0.2918 0.6425 0.169 Uiso 1 1 calc R
H33B H 0.4213 0.2634 0.6686 0.169 Uiso 1 1 calc R
H33C H 0.3831 0.3610 0.6868 0.169 Uiso 1 1 calc R
C34 C 0.1534(4) 0.1698(7) 0.6813(3) 0.113(3) Uani 1 1 d .
H34A H 0.1755 0.1191 0.6630 0.170 Uiso 1 1 calc R
H34B H 0.1179 0.1994 0.6609 0.170 Uiso 1 1 calc R
H34C H 0.1384 0.1338 0.7084 0.170 Uiso 1 1 calc R
C35 C 0.2169(4) 0.3655(7) 0.6492(3) 0.112(3) Uani 1 1 d .
H35A H 0.2389 0.4310 0.6590 0.168 Uiso 1 1 calc R
H35B H 0.1755 0.3826 0.6332 0.168 Uiso 1 1 calc R
H35C H 0.2406 0.3264 0.6273 0.168 Uiso 1 1 calc R
C36 C 0.2141(3) 0.0373(5) 0.7908(2) 0.0655(18) Uani 1 1 d .
H36A H 0.2561 0.0222 0.8072 0.079 Uiso 1 1 calc R
H36B H 0.2163 0.0370 0.7561 0.079 Uiso 1 1 calc R
C37 C 0.1681(3) -0.0433(6) 0.8039(3) 0.090(2) Uani 1 1 d .
H37A H 0.1796 -0.0693 0.8367 0.108 Uiso 1 1 calc R
H37B H 0.1662 -0.1043 0.7818 0.108 Uiso 1 1 calc R
C38 C 0.1067(3) 0.0142(6) 0.7999(3) 0.090(2) Uani 1 1 d .
H38A H 0.0801 -0.0132 0.8234 0.108 Uiso 1 1 calc R
H38B H 0.0842 0.0060 0.7676 0.108 Uiso 1 1 calc R
C39 C 0.1239(3) 0.1315(5) 0.8101(3) 0.0681(18) Uani 1 1 d .
H39A H 0.0997 0.1782 0.7867 0.082 Uiso 1 1 calc R
H39B H 0.1146 0.1516 0.8423 0.082 Uiso 1 1 calc R
C40 C 0.1172(3) 0.4192(6) 0.8246(3) 0.078(2) Uani 1 1 d .
H40A H 0.1302 0.4660 0.7995 0.093 Uiso 1 1 calc R
H40B H 0.0872 0.3665 0.8096 0.093 Uiso 1 1 calc R
C41 C 0.0874(4) 0.4834(7) 0.8606(3) 0.097(3) Uani 1 1 d .
H41A H 0.0452 0.4561 0.8641 0.117 Uiso 1 1 calc R
H41B H 0.0838 0.5585 0.8506 0.117 Uiso 1 1 calc R
C42 C 0.1294(3) 0.4734(6) 0.9077(3) 0.082(2) Uani 1 1 d .
H42A H 0.1567 0.5362 0.9134 0.099 Uiso 1 1 calc R
H42B H 0.1043 0.4654 0.9347 0.099 Uiso 1 1 calc R
C43 C 0.1673(3) 0.3752(5) 0.9015(2) 0.074(2) Uani 1 1 d .
H43A H 0.2091 0.3817 0.9197 0.089 Uiso 1 1 calc R
H43B H 0.1463 0.3123 0.9132 0.089 Uiso 1 1 calc R
C44 C 0.2505(4) 0.5452(6) 0.7523(2) 0.089(2) Uani 1 1 d .
H44A H 0.2867 0.5391 0.7340 0.107 Uiso 1 1 calc R
H44B H 0.2133 0.5162 0.7329 0.107 Uiso 1 1 calc R
C45 C 0.2400(6) 0.6576(7) 0.7648(3) 0.134(4) Uani 1 1 d .
H45A H 0.2729 0.7026 0.7536 0.161 Uiso 1 1 calc R
H45B H 0.1992 0.6818 0.7489 0.161 Uiso 1 1 calc R
C46 C 0.2410(5) 0.6679(6) 0.8153(3) 0.119(3) Uani 1 1 d .
H46A H 0.1983 0.6780 0.8240 0.143 Uiso 1 1 calc R
H46B H 0.2668 0.7293 0.8271 0.143 Uiso 1 1 calc R
C47 C 0.2682(4) 0.5684(5) 0.8360(2) 0.073(2) Uani 1 1 d .
H47A H 0.2457 0.5456 0.8629 0.087 Uiso 1 1 calc R
H47B H 0.3126 0.5792 0.8481 0.087 Uiso 1 1 calc R
C48 C 0.2079(3) 0.7231(4) 0.6037(2) 0.0493(14) Uani 1 1 d .
C49 C 0.2445(3) 0.7691(5) 0.6430(2) 0.0535(15) Uani 1 1 d .
C50 C 0.3055(3) 0.7406(6) 0.6582(2) 0.0648(18) Uani 1 1 d .
C51 C 0.3344(3) 0.6611(7) 0.6348(3) 0.078(2) Uani 1 1 d .
C52 C 0.3004(3) 0.6089(6) 0.5969(3) 0.0677(19) Uani 1 1 d .
C53 C 0.2391(3) 0.6404(5) 0.5827(2) 0.0557(16) Uani 1 1 d .
C54 C 0.0976(2) 0.7252(4) 0.63508(19) 0.0459(14) Uani 1 1 d .
C55 C 0.0766(3) 0.7891(5) 0.6702(2) 0.0545(15) Uani 1 1 d .
C56 C 0.0521(3) 0.7491(6) 0.7109(2) 0.0609(17) Uani 1 1 d .
C57 C 0.0487(3) 0.6414(6) 0.7175(2) 0.0638(18) Uani 1 1 d .
C58 C 0.0687(3) 0.5727(5) 0.6838(3) 0.0622(17) Uani 1 1 d .
C59 C 0.0923(3) 0.6150(5) 0.6433(2) 0.0541(15) Uani 1 1 d .
C60 C 0.1017(3) 0.7165(4) 0.5352(2) 0.0455(13) Uani 1 1 d .
C61 C 0.1307(3) 0.7390(4) 0.4937(2) 0.0509(15) Uani 1 1 d .
C62 C 0.1048(3) 0.7127(5) 0.4473(2) 0.0587(16) Uani 1 1 d .
C63 C 0.0476(4) 0.6616(5) 0.4404(2) 0.0642(18) Uani 1 1 d .
C64 C 0.0168(3) 0.6394(5) 0.4793(3) 0.0565(16) Uani 1 1 d .
C65 C 0.0432(3) 0.6676(4) 0.5248(2) 0.0508(15) Uani 1 1 d .
C66 C 0.1295(3) 0.8964(4) 0.57782(18) 0.0431(13) Uani 1 1 d .
C67 C 0.1788(3) 0.9659(5) 0.57223(19) 0.0481(14) Uani 1 1 d .
C68 C 0.1697(3) 1.0731(5) 0.5595(2) 0.0543(16) Uani 1 1 d .
C69 C 0.1106(3) 1.1141(5) 0.5503(2) 0.0620(17) Uani 1 1 d .
C70 C 0.0599(3) 1.0483(5) 0.5546(2) 0.0575(16) Uani 1 1 d .
C71 C 0.0701(3) 0.9433(4) 0.5681(2) 0.0477(14) Uani 1 1 d .
B1 B 0.1342(3) 0.7642(5) 0.5880(2) 0.0450(16) Uani 1 1 d .

loop_
_atom_site_aniso_label
_atom_site_aniso_U_11
_atom_site_aniso_U_22
_atom_site_aniso_U_33
_atom_site_aniso_U_23
_atom_site_aniso_U_13
_atom_site_aniso_U_12
Y1 0.0397(3) 0.0423(3) 0.0402(3) 0.0018(3) 0.0005(2) 0.0026(3)
Si1 0.0827(14) 0.0714(13) 0.0585(12) -0.0005(10) 0.0071(10) -0.0011(11)
Si2 0.0944(15) 0.0867(15) 0.0514(11) -0.0048(11) -0.0005(11) 0.0195(13)
F1 0.067(2) 0.067(2) 0.055(2) -0.0021(18) -0.0039(17) 0.0009(19)
F2 0.071(3) 0.115(3) 0.090(3) 0.011(3) -0.026(2) -0.006(3)
F3 0.052(2) 0.154(4) 0.119(4) 0.039(3) 0.001(2) 0.036(3)
F4 0.090(3) 0.109(3) 0.114(4) 0.005(3) 0.026(3) 0.057(3)
F5 0.081(3) 0.065(2) 0.074(3) -0.011(2) 0.013(2) 0.021(2)
F6 0.087(3) 0.059(2) 0.061(2) -0.0086(18) 0.0203(19) -0.003(2)
F7 0.099(3) 0.113(3) 0.056(2) -0.016(2) 0.025(2) -0.018(3)
F8 0.090(3) 0.128(4) 0.061(3) 0.028(2) 0.012(2) -0.027(3)
F9 0.091(3) 0.069(3) 0.104(3) 0.035(2) 0.011(2) -0.006(2)
F10 0.084(3) 0.048(2) 0.079(3) 0.0082(19) 0.017(2) 0.0085(19)
F11 0.066(2) 0.066(2) 0.058(2) 0.0012(18) 0.0161(17) -0.0018(19)
F12 0.110(3) 0.090(3) 0.054(2) 0.001(2) 0.019(2) 0.015(2)
F13 0.117(3) 0.099(3) 0.067(3) -0.023(2) -0.026(2) 0.013(3)
F14 0.069(2) 0.057(2) 0.106(3) -0.014(2) -0.019(2) -0.002(2)
F15 0.056(2) 0.062(2) 0.073(2) 0.0004(18) 0.0071(19) -0.0062(17)
F16 0.052(2) 0.059(2) 0.068(2) 0.0144(17) 0.0075(17) 0.0006(17)
F17 0.079(3) 0.062(2) 0.103(3) 0.022(2) 0.026(2) -0.005(2)
F18 0.105(3) 0.055(2) 0.153(4) 0.037(3) 0.036(3) 0.021(2)
F19 0.073(3) 0.067(2) 0.101(3) 0.018(2) 0.013(2) 0.027(2)
F20 0.050(2) 0.055(2) 0.079(3) 0.0007(18) 0.0084(18) 0.0037(17)
O1 0.043(2) 0.052(2) 0.076(3) -0.007(2) -0.002(2) 0.0005(19)
O2 0.048(2) 0.058(3) 0.061(3) -0.001(2) 0.006(2) 0.005(2)
O3 0.072(3) 0.049(2) 0.051(3) 0.006(2) 0.006(2) 0.011(2)
N1 0.042(3) 0.036(2) 0.038(3) 0.003(2) 0.002(2) -0.003(2)
N2 0.037(2) 0.035(2) 0.041(3) -0.0012(19) 0.005(2) -0.002(2)
N3 0.066(3) 0.062(3) 0.050(3) -0.001(2) 0.006(3) 0.002(3)
C1 0.042(3) 0.048(3) 0.027(3) 0.000(2) 0.008(2) 0.008(3)
C2 0.040(3) 0.039(3) 0.048(4) 0.004(3) -0.002(3) 0.005(3)
C3 0.040(3) 0.061(4) 0.053(4) 0.010(3) 0.002(3) -0.007(3)
C4 0.056(4) 0.069(5) 0.100(6) 0.015(4) 0.009(4) -0.028(4)
C5 0.075(5) 0.055(4) 0.100(6) -0.004(4) -0.010(5) -0.029(4)
C6 0.071(4) 0.053(4) 0.063(4) -0.017(3) 0.000(4) -0.015(4)
C7 0.049(3) 0.042(3) 0.052(4) -0.003(3) -0.002(3) 0.000(3)
C8 0.060(4) 0.071(4) 0.061(4) 0.009(3) 0.022(3) -0.010(3)
C9 0.127(7) 0.109(7) 0.081(6) 0.023(5) 0.032(5) -0.011(6)
C10 0.100(6) 0.108(6) 0.075(5) -0.010(5) 0.023(5) 0.003(5)
C11 0.071(4) 0.052(4) 0.039(3) -0.006(3) 0.002(3) 0.002(3)
C12 0.092(5) 0.075(5) 0.059(4) -0.009(4) 0.017(4) 0.016(4)
C13 0.111(6) 0.072(5) 0.048(4) -0.004(3) -0.007(4) 0.011(4)
C14 0.038(3) 0.032(3) 0.039(3) 0.002(2) -0.003(2) 0.001(2)
C15 0.038(3) 0.040(3) 0.039(3) 0.001(2) -0.003(2) -0.001(3)
C16 0.053(4) 0.039(3) 0.056(4) -0.007(3) 0.006(3) 0.006(3)
C17 0.071(4) 0.037(3) 0.066(4) 0.008(3) 0.009(3) 0.005(3)
C18 0.059(4) 0.044(3) 0.057(4) 0.010(3) 0.013(3) -0.011(3)
C19 0.048(3) 0.038(3) 0.041(3) 0.002(2) 0.012(3) 0.001(3)
C20 0.055(4) 0.052(4) 0.052(4) -0.002(3) 0.015(3) 0.011(3)
C21 0.046(4) 0.078(5) 0.091(5) -0.012(4) 0.016(4) 0.002(3)
C22 0.072(5) 0.090(5) 0.063(5) -0.014(4) 0.015(4) 0.014(4)
C23 0.062(4) 0.045(3) 0.058(4) 0.007(3) 0.023(3) 0.007(3)
C24 0.090(5) 0.070(5) 0.072(5) -0.012(4) 0.034(4) 0.003(4)
C25 0.065(4) 0.077(5) 0.088(5) 0.008(4) 0.031(4) -0.002(4)
C26 0.045(3) 0.038(3) 0.043(3) -0.007(3) -0.002(3) 0.003(3)
C27 0.051(4) 0.055(4) 0.063(4) -0.007(3) -0.002(3) 0.002(3)
C28 0.048(4) 0.067(5) 0.092(5) -0.009(4) -0.021(4) 0.010(3)
C29 0.084(6) 0.065(5) 0.079(5) -0.017(4) -0.040(5) 0.023(4)
C30 0.093(6) 0.055(4) 0.056(4) 0.003(3) -0.020(4) 0.009(4)
C31 0.066(4) 0.045(3) 0.041(3) -0.001(3) -0.010(3) 0.001(3)
C32 0.109(6) 0.096(6) 0.076(5) -0.022(4) 0.007(5) 0.011(5)
C33 0.128(7) 0.114(7) 0.105(7) 0.013(6) 0.056(6) 0.002(6)
C34 0.099(6) 0.157(9) 0.076(6) -0.022(6) -0.022(5) -0.009(6)
C35 0.148(8) 0.122(7) 0.065(5) 0.021(5) 0.007(5) 0.050(6)
C36 0.059(4) 0.058(4) 0.076(5) -0.014(3) -0.004(3) 0.004(3)
C37 0.074(5) 0.054(4) 0.137(7) -0.006(4) -0.007(5) 0.004(4)
C38 0.076(5) 0.067(5) 0.122(7) -0.014(5) -0.005(5) -0.021(4)
C39 0.048(4) 0.072(5) 0.084(5) -0.003(4) 0.007(3) -0.009(3)
C40 0.058(4) 0.090(5) 0.083(5) -0.007(4) -0.003(4) 0.022(4)
C41 0.089(6) 0.129(7) 0.078(6) 0.016(5) 0.029(5) 0.053(5)
C42 0.083(5) 0.085(5) 0.082(5) 0.000(4) 0.023(4) 0.029(4)
C43 0.089(5) 0.070(5) 0.064(5) 0.003(4) 0.015(4) 0.018(4)
C44 0.142(7) 0.072(5) 0.056(5) 0.015(4) 0.024(5) 0.008(5)
C45 0.254(13) 0.073(6) 0.076(6) 0.016(5) 0.019(7) 0.037(7)
C46 0.201(11) 0.057(5) 0.096(7) 0.003(5) -0.001(7) 0.031(6)
C47 0.093(5) 0.057(4) 0.065(5) 0.005(4) -0.006(4) 0.011(4)
C48 0.051(3) 0.044(3) 0.055(4) 0.012(3) 0.014(3) 0.009(3)
C49 0.056(4) 0.055(4) 0.049(4) 0.009(3) 0.004(3) -0.003(3)
C50 0.052(4) 0.081(5) 0.059(4) 0.013(4) -0.005(3) -0.003(4)
C51 0.046(4) 0.098(6) 0.089(6) 0.038(5) 0.002(4) 0.019(4)
C52 0.056(4) 0.075(5) 0.074(5) 0.014(4) 0.015(4) 0.025(4)
C53 0.059(4) 0.059(4) 0.049(4) 0.009(3) 0.010(3) 0.010(3)
C54 0.040(3) 0.052(4) 0.044(3) 0.004(3) 0.001(3) 0.004(3)
C55 0.056(4) 0.058(4) 0.049(4) 0.000(3) 0.001(3) -0.001(3)
C56 0.060(4) 0.084(5) 0.039(4) -0.007(3) 0.008(3) -0.011(4)
C57 0.053(4) 0.085(5) 0.053(4) 0.020(4) 0.005(3) -0.015(4)
C58 0.054(4) 0.059(4) 0.071(5) 0.019(4) -0.005(3) -0.001(3)
C59 0.054(4) 0.052(4) 0.055(4) 0.008(3) -0.002(3) 0.001(3)
C60 0.052(3) 0.038(3) 0.047(3) 0.002(3) 0.007(3) 0.009(3)
C61 0.055(4) 0.041(3) 0.056(4) -0.004(3) 0.002(3) 0.001(3)
C62 0.077(5) 0.050(4) 0.049(4) -0.003(3) 0.009(3) 0.012(4)
C63 0.085(5) 0.051(4) 0.053(4) -0.013(3) -0.010(4) 0.016(4)
C64 0.055(4) 0.043(3) 0.069(5) -0.009(3) -0.007(3) 0.001(3)
C65 0.051(4) 0.043(3) 0.058(4) -0.002(3) 0.005(3) 0.006(3)
C66 0.049(3) 0.046(3) 0.034(3) 0.001(2) 0.005(3) 0.003(3)
C67 0.054(4) 0.053(4) 0.037(3) 0.000(3) 0.004(3) 0.004(3)
C68 0.062(4) 0.049(4) 0.056(4) 0.006(3) 0.023(3) -0.006(3)
C69 0.078(5) 0.045(4) 0.066(4) 0.016(3) 0.023(4) 0.016(4)
C70 0.063(4) 0.056(4) 0.055(4) 0.010(3) 0.013(3) 0.017(4)
C71 0.049(4) 0.046(3) 0.049(4) 0.001(3) 0.012(3) 0.007(3)
B1 0.053(4) 0.047(4) 0.037(4) -0.003(3) 0.011(3) 0.004(3)

loop_
_atom_type_symbol
_atom_type_description
_atom_type_scat_dispersion_real
_atom_type_scat_dispersion_imag
_atom_type_scat_source
C C 0.0033 0.0016 'International Tables Vol C Tables 4.2.6.8 and 6.1.1.4'
H H 0.0000 0.0000 'International Tables Vol C Tables 4.2.6.8 and 6.1.1.4'
N N 0.0061 0.0033 'International Tables Vol C Tables 4.2.6.8 and 6.1.1.4'
O O 0.0106 0.0060 'International Tables Vol C Tables 4.2.6.8 and 6.1.1.4'
Y Y -2.7962 3.5667 'International Tables Vol C Tables 4.2.6.8 and 6.1.1.4'
Si Si 0.0817 0.0704 'International Tables Vol C Tables 4.2.6.8 and 6.1.1.4'
B B 0.0013 0.0007 'International Tables Vol C Tables 4.2.6.8 and 6.1.1.4'
F F 0.0171 0.0103 'International Tables Vol C Tables 4.2.6.8 and 6.1.1.4'

loop_
_geom_angle_atom_site_label_1
_geom_angle_atom_site_label_2
_geom_angle_atom_site_label_3
_geom_angle
N3 Y1 N1 115.73(17)
N3 Y1 N2 113.98(16)
N1 Y1 N2 56.09(14)
N3 Y1 O2 132.89(16)
N1 Y1 O2 107.14(14)
N2 Y1 O2 105.44(14)
N3 Y1 O1 83.67(16)
N1 Y1 O1 135.73(14)
N2 Y1 O1 79.82(13)
O2 Y1 O1 78.82(13)
N3 Y1 O3 92.85(16)
N1 Y1 O3 81.62(14)
N2 Y1 O3 136.26(14)
O2 Y1 O3 74.46(13)
O1 Y1 O3 139.65(13)
N3 Y1 C1 117.79(16)
N1 Y1 C1 28.13(14)
N2 Y1 C1 27.98(14)
O2 Y1 C1 109.17(14)
O1 Y1 C1 107.76(14)
O3 Y1 C1 109.28(15)
N3 Y1 Si2 31.07(13)
N1 Y1 Si2 141.89(11)
N2 Y1 Si2 137.02(10)
O2 Y1 Si2 101.82(10)
O1 Y1 Si2 73.61(11)
O3 Y1 Si2 82.86(10)
C1 Y1 Si2 148.70(11)
N3 Si1 C32 114.2(3)
N3 Si1 C33 114.6(3)
C32 Si1 C33 105.5(4)
N3 Si1 H1 112(2)
C32 Si1 H1 108(2)
C33 Si1 H1 102(2)
N3 Si2 C35 115.5(4)
N3 Si2 C34 120.0(3)
C35 Si2 C34 105.1(4)
N3 Si2 Y1 42.17(17)
C35 Si2 Y1 134.8(3)
C34 Si2 Y1 120.1(3)
N3 Si2 H2 102.0(16)
C35 Si2 H2 109.8(16)
C34 Si2 H2 103.5(16)
Y1 Si2 H2 60.6(16)
C39 O1 C36 108.1(4)
C39 O1 Y1 132.6(3)
C36 O1 Y1 119.2(3)
C43 O2 C40 105.9(5)
C43 O2 Y1 126.8(3)
C40 O2 Y1 126.8(4)
C47 O3 C44 105.9(5)
C47 O3 Y1 123.7(3)
C44 O3 Y1 130.1(4)
C1 N1 C2 123.0(4)
C1 N1 Y1 95.7(3)
C2 N1 Y1 140.8(3)
C1 N2 C14 122.2(4)
C1 N2 Y1 95.0(3)
C14 N2 Y1 142.5(3)
Si2 N3 Si1 122.2(3)
Si2 N3 Y1 106.8(2)
Si1 N3 Y1 131.1(3)
N2 C1 N1 113.2(4)
N2 C1 C26 123.8(5)
N1 C1 C26 122.9(5)
N2 C1 Y1 57.0(2)
N1 C1 Y1 56.2(3)
C26 C1 Y1 175.8(3)
C3 C2 C7 119.5(5)
C3 C2 N1 118.6(5)
C7 C2 N1 121.7(5)
C4 C3 C2 117.9(6)
C4 C3 C8 119.4(6)
C2 C3 C8 122.7(5)
C5 C4 C3 122.6(6)
C5 C4 H4 118.7
C3 C4 H4 118.7
C4 C5 C6 119.9(6)
C4 C5 H5 120.0
C6 C5 H5 120.0
C5 C6 C7 121.3(6)
C5 C6 H6 119.3
C7 C6 H6 119.3
C6 C7 C2 118.7(6)
C6 C7 C11 117.6(5)
C2 C7 C11 123.6(5)
C10 C8 C3 112.2(6)
C10 C8 C9 110.0(6)
C3 C8 C9 112.1(6)
C10 C8 H7 107.4
C3 C8 H7 107.4
C9 C8 H7 107.4
C8 C9 H9A 109.5
C8 C9 H9B 109.5
H9A C9 H9B 109.5
C8 C9 H9C 109.5
H9A C9 H9C 109.5
H9B C9 H9C 109.5
C8 C10 H10A 109.5
C8 C10 H10B 109.5
H10A C10 H10B 109.5
C8 C10 H10C 109.5
H10A C10 H10C 109.5
H10B C10 H10C 109.5
C7 C11 C12 111.0(5)
C7 C11 C13 111.7(5)
C12 C11 C13 109.2(5)
C7 C11 H11 108.3
C12 C11 H11 108.3
C13 C11 H11 108.3
C11 C12 H12A 109.5
C11 C12 H12B 109.5
H12A C12 H12B 109.5
C11 C12 H12C 109.5
H12A C12 H12C 109.5
H12B C12 H12C 109.5
C11 C13 H13A 109.5
C11 C13 H13B 109.5
H13A C13 H13B 109.5
C11 C13 H13C 109.5
H13A C13 H13C 109.5
H13B C13 H13C 109.5
C15 C14 C19 119.7(5)
C15 C14 N2 121.7(5)
C19 C14 N2 118.4(4)
C16 C15 C14 118.7(5)
C16 C15 C20 117.5(5)
C14 C15 C20 123.8(5)
C17 C16 C15 122.0(5)
C17 C16 H16 119.0
C15 C16 H16 119.0
C18 C17 C16 118.8(5)
C18 C17 H17 120.6
C16 C17 H17 120.6
C17 C18 C19 122.4(5)
C17 C18 H18 118.8
C19 C18 H18 118.8
C18 C19 C14 118.3(5)
C18 C19 C23 119.8(5)
C14 C19 C23 121.9(5)
C15 C20 C21 112.5(5)
C15 C20 C22 110.1(5)
C21 C20 C22 108.8(5)
C15 C20 H20 108.5
C21 C20 H20 108.5
C22 C20 H20 108.5
C20 C21 H21A 109.5
C20 C21 H21B 109.5
H21A C21 H21B 109.5
C20 C21 H21C 109.5
H21A C21 H21C 109.5
H21B C21 H21C 109.5
C20 C22 H22A 109.5
C20 C22 H22B 109.5
H22A C22 H22B 109.5
C20 C22 H22C 109.5
H22A C22 H22C 109.5
H22B C22 H22C 109.5
C19 C23 C25 114.5(5)
C19 C23 C24 111.3(5)
C25 C23 C24 108.8(5)
C19 C23 H23 107.3
C25 C23 H23 107.3
C24 C23 H23 107.3
C23 C24 H24A 109.5
C23 C24 H24B 109.5
H24A C24 H24B 109.5
C23 C24 H24C 109.5
H24A C24 H24C 109.5
H24B C24 H24C 109.5
C23 C25 H25A 109.5
C23 C25 H25B 109.5
H25A C25 H25B 109.5
C23 C25 H25C 109.5
H25A C25 H25C 109.5
H25B C25 H25C 109.5
C27 C26 C31 117.7(5)
C27 C26 C1 120.7(5)
C31 C26 C1 121.6(5)
C28 C27 C26 120.4(6)
C28 C27 H27 119.8
C26 C27 H27 119.8
C29 C28 C27 120.7(7)
C29 C28 H28 119.7
C27 C28 H28 119.7
C30 C29 C28 119.2(6)
C30 C29 H29 120.4
C28 C29 H29 120.4
C29 C30 C31 121.7(7)
C29 C30 H30 119.1
C31 C30 H30 119.1
C30 C31 C26 120.3(6)
C30 C31 H31 119.9
C26 C31 H31 119.9
Si1 C32 H32A 109.5
Si1 C32 H32B 109.5
H32A C32 H32B 109.5
Si1 C32 H32C 109.5
H32A C32 H32C 109.5
H32B C32 H32C 109.5
Si1 C33 H33A 109.5
Si1 C33 H33B 109.5
H33A C33 H33B 109.5
Si1 C33 H33C 109.5
H33A C33 H33C 109.5
H33B C33 H33C 109.5
Si2 C34 H34A 109.5
Si2 C34 H34B 109.5
H34A C34 H34B 109.5
Si2 C34 H34C 109.5
H34A C34 H34C 109.5
H34B C34 H34C 109.5
Si2 C35 H35A 109.5
Si2 C35 H35B 109.5
H35A C35 H35B 109.5
Si2 C35 H35C 109.5
H35A C35 H35C 109.5
H35B C35 H35C 109.5
O1 C36 C37 105.9(5)
O1 C36 H36A 110.6
C37 C36 H36A 110.6
O1 C36 H36B 110.6
C37 C36 H36B 110.6
H36A C36 H36B 108.7
C36 C37 C38 104.9(6)
C36 C37 H37A 110.8
C38 C37 H37A 110.8
C36 C37 H37B 110.8
C38 C37 H37B 110.8
H37A C37 H37B 108.8
C37 C38 C39 104.9(6)
C37 C38 H38A 110.8
C39 C38 H38A 110.8
C37 C38 H38B 110.8
C39 C38 H38B 110.8
H38A C38 H38B 108.8
O1 C39 C38 106.7(5)
O1 C39 H39A 110.4
C38 C39 H39A 110.4
O1 C39 H39B 110.4
C38 C39 H39B 110.4
H39A C39 H39B 108.6
C41 C40 O2 107.8(6)
C41 C40 H40A 110.1
O2 C40 H40A 110.1
C41 C40 H40B 110.1
O2 C40 H40B 110.1
H40A C40 H40B 108.5
C40 C41 C42 106.8(6)
C40 C41 H41A 110.4
C42 C41 H41A 110.4
C40 C41 H41B 110.4
C42 C41 H41B 110.4
H41A C41 H41B 108.6
C43 C42 C41 104.1(6)
C43 C42 H42A 110.9
C41 C42 H42A 110.9
C43 C42 H42B 110.9
C41 C42 H42B 110.9
H42A C42 H42B 109.0
O2 C43 C42 107.4(5)
O2 C43 H43A 110.2
C42 C43 H43A 110.2
O2 C43 H43B 110.2
C42 C43 H43B 110.2
H43A C43 H43B 108.5
C45 C44 O3 106.4(6)
C45 C44 H44A 110.4
O3 C44 H44A 110.4
C45 C44 H44B 110.4
O3 C44 H44B 110.4
H44A C44 H44B 108.6
C46 C45 C44 109.7(7)
C46 C45 H45A 109.7
C44 C45 H45A 109.7
C46 C45 H45B 109.7
C44 C45 H45B 109.7
H45A C45 H45B 108.2
C45 C46 C47 106.2(7)
C45 C46 H46A 110.5
C47 C46 H46A 110.5
C45 C46 H46B 110.5
C47 C46 H46B 110.5
H46A C46 H46B 108.7
C46 C47 O3 108.0(6)
C46 C47 H47A 110.1
O3 C47 H47A 110.1
C46 C47 H47B 110.1
O3 C47 H47B 110.1
H47A C47 H47B 108.4
C53 C48 C49 112.5(5)
C53 C48 B1 126.8(5)
C49 C48 B1 120.6(5)
F1 C49 C50 117.1(6)
F1 C49 C48 118.5(5)
C50 C49 C48 124.4(6)
F2 C50 C49 120.7(7)
F2 C50 C51 119.2(6)
C49 C50 C51 120.1(7)
F3 C51 C50 120.5(8)
F3 C51 C52 120.7(8)
C50 C51 C52 118.8(6)
F4 C52 C51 119.6(6)
F4 C52 C53 121.3(7)
C51 C52 C53 119.1(7)
F5 C53 C52 114.3(6)
F5 C53 C48 120.7(5)
C52 C53 C48 124.9(6)
C55 C54 C59 114.2(5)
C55 C54 B1 127.6(5)
C59 C54 B1 117.9(5)
F6 C55 C54 121.5(5)
F6 C55 C56 114.7(5)
C54 C55 C56 123.7(6)
C57 C56 F7 120.2(6)
C57 C56 C55 119.7(6)
F7 C56 C55 120.1(6)
C56 C57 F8 120.1(7)
C56 C57 C58 119.8(6)
F8 C57 C58 120.2(7)
F9 C58 C57 120.3(6)
F9 C58 C59 120.4(7)
C57 C58 C59 119.3(6)
F10 C59 C58 116.7(6)
F10 C59 C54 120.0(5)
C58 C59 C54 123.3(6)
C65 C60 C61 112.6(5)
C65 C60 B1 127.9(5)
C61 C60 B1 118.9(5)
F11 C61 C62 116.1(6)
F11 C61 C60 119.9(5)
C62 C61 C60 124.0(6)
F12 C62 C63 120.6(6)
F12 C62 C61 119.8(6)
C63 C62 C61 119.6(6)
C64 C63 F13 121.5(7)
C64 C63 C62 119.1(6)
F13 C63 C62 119.5(7)
C63 C64 F14 119.6(6)
C63 C64 C65 120.1(6)
F14 C64 C65 120.3(6)
F15 C65 C64 114.8(6)
F15 C65 C60 120.5(5)
C64 C65 C60 124.6(6)
C67 C66 C71 113.6(5)
C67 C66 B1 127.2(5)
C71 C66 B1 118.8(5)
F16 C67 C66 121.9(5)
F16 C67 C68 115.1(5)
C66 C67 C68 123.0(6)
C69 C68 F17 120.5(5)
C69 C68 C67 120.6(6)
F17 C68 C67 118.8(6)
C68 C69 F18 120.1(6)
C68 C69 C70 118.8(6)
F18 C69 C70 121.2(6)
F19 C70 C69 119.8(5)
F19 C70 C71 120.7(6)
C69 C70 C71 119.5(6)
F20 C71 C70 115.9(5)
F20 C71 C66 119.6(5)
C70 C71 C66 124.5(6)
C48 B1 C60 114.1(5)
C48 B1 C66 112.6(5)
C60 B1 C66 101.0(4)
C48 B1 C54 102.3(4)
C60 B1 C54 114.1(5)
C66 B1 C54 113.3(4)

loop_
_geom_bond_atom_site_label_1
_geom_bond_atom_site_label_2
_geom_bond_distance
Y1 N3 2.217(5)
Y1 N1 2.372(4)
Y1 N2 2.392(4)
Y1 O2 2.400(4)
Y1 O1 2.403(4)
Y1 O3 2.436(4)
Y1 C1 2.841(5)
Y1 Si2 3.163(2)
Si1 N3 1.726(5)
Si1 C32 1.853(7)
Si1 C33 1.854(8)
Si1 H1 1.50(6)
Si2 N3 1.705(5)
Si2 C35 1.860(8)
Si2 C34 1.860(8)
Si2 H2 1.56(4)
F1 C49 1.350(7)
F2 C50 1.350(7)
F3 C51 1.349(7)
F4 C52 1.350(7)
F5 C53 1.364(7)
F6 C55 1.358(7)
F7 C56 1.355(7)
F8 C57 1.355(7)
F9 C58 1.351(7)
F10 C59 1.334(7)
F11 C61 1.358(6)
F12 C62 1.359(7)
F13 C63 1.351(7)
F14 C64 1.350(7)
F15 C65 1.352(6)
F16 C67 1.355(6)
F17 C68 1.358(6)
F18 C69 1.351(6)
F19 C70 1.349(7)
F20 C71 1.355(6)
O1 C39 1.441(7)
O1 C36 1.463(7)
O2 C43 1.452(7)
O2 C40 1.475(7)
O3 C47 1.452(7)
O3 C44 1.464(7)
N1 C1 1.346(6)
N1 C2 1.434(6)
N2 C1 1.338(6)
N2 C14 1.439(6)
C1 C26 1.504(7)
C2 C3 1.419(7)
C2 C7 1.422(7)
C3 C4 1.392(8)
C3 C8 1.510(8)
C4 C5 1.358(9)
C4 H4 0.9300
C5 C6 1.371(9)
C5 H5 0.9300
C6 C7 1.392(8)
C6 H6 0.9300
C7 C11 1.514(8)
C8 C10 1.510(9)
C8 C9 1.534(9)
C8 H7 0.9800
C9 H9A 0.9600
C9 H9B 0.9600
C9 H9C 0.9600
C10 H10A 0.9600
C10 H10B 0.9600
C10 H10C 0.9600
C11 C12 1.525(8)
C11 C13 1.529(8)
C11 H11 0.9800
C12 H12A 0.9600
C12 H12B 0.9600
C12 H12C 0.9600
C13 H13A 0.9600
C13 H13B 0.9600
C13 H13C 0.9600
C14 C15 1.406(7)
C14 C19 1.411(7)
C15 C16 1.390(7)
C15 C20 1.516(7)
C16 C17 1.370(8)
C16 H16 0.9300
C17 C18 1.370(8)
C17 H17 0.9300
C18 C19 1.388(7)
C18 H18 0.9300
C19 C23 1.517(7)
C20 C21 1.528(8)
C20 C22 1.533(8)
C20 H20 0.9800
C21 H21A 0.9600
C21 H21B 0.9600
C21 H21C 0.9600
C22 H22A 0.9600
C22 H22B 0.9600
C22 H22C 0.9600
C23 C25 1.525(8)
C23 C24 1.525(8)
C23 H23 0.9800
C24 H24A 0.9600
C24 H24B 0.9600
C24 H24C 0.9600
C25 H25A 0.9600
C25 H25B 0.9600
C25 H25C 0.9600
C26 C27 1.397(7)
C26 C31 1.398(7)
C27 C28 1.387(8)
C27 H27 0.9300
C28 C29 1.369(10)
C28 H28 0.9300
C29 C30 1.360(9)
C29 H29 0.9300
C30 C31 1.373(8)
C30 H30 0.9300
C31 H31 0.9300
C32 H32A 0.9600
C32 H32B 0.9600
C32 H32C 0.9600
C33 H33A 0.9600
C33 H33B 0.9600
C33 H33C 0.9600
C34 H34A 0.9600
C34 H34B 0.9600
C34 H34C 0.9600
C35 H35A 0.9600
C35 H35B 0.9600
C35 H35C 0.9600
C36 C37 1.468(9)
C36 H36A 0.9700
C36 H36B 0.9700
C37 C38 1.475(9)
C37 H37A 0.9700
C37 H37B 0.9700
C38 C39 1.516(9)
C38 H38A 0.9700
C38 H38B 0.9700
C39 H39A 0.9700
C39 H39B 0.9700
C40 C41 1.473(9)
C40 H40A 0.9700
C40 H40B 0.9700
C41 C42 1.499(9)
C41 H41A 0.9700
C41 H41B 0.9700
C42 C43 1.477(8)
C42 H42A 0.9700
C42 H42B 0.9700
C43 H43A 0.9700
C43 H43B 0.9700
C44 C45 1.456(10)
C44 H44A 0.9700
C44 H44B 0.9700
C45 C46 1.406(10)
C45 H45A 0.9700
C45 H45B 0.9700
C46 C47 1.449(9)
C46 H46A 0.9700
C46 H46B 0.9700
C47 H47A 0.9700
C47 H47B 0.9700
C48 C53 1.382(8)
C48 C49 1.388(8)
C48 B1 1.650(8)
C49 C50 1.358(8)
C50 C51 1.363(10)
C51 C52 1.368(10)
C52 C53 1.369(8)
C54 C55 1.369(8)
C54 C59 1.390(8)
C54 B1 1.664(8)
C55 C56 1.385(8)
C56 C57 1.348(9)
C57 C58 1.366(9)
C58 C59 1.383(8)
C60 C65 1.379(8)
C60 C61 1.390(8)
C60 B1 1.656(8)
C61 C62 1.380(8)
C62 C63 1.360(9)
C63 C64 1.349(9)
C64 C65 1.367(8)
C66 C67 1.373(7)
C66 C71 1.383(7)
C66 B1 1.660(8)
C67 C68 1.381(8)
C68 C69 1.347(8)
C69 C70 1.362(8)
C70 C71 1.362(8)

loop_
_geom_torsion_atom_site_label_1
_geom_torsion_atom_site_label_2
_geom_torsion_atom_site_label_3
_geom_torsion_atom_site_label_4
_geom_torsion
N1 Y1 Si2 N3 41.2(3)
N2 Y1 Si2 N3 -51.3(3)
O2 Y1 Si2 N3 -179.8(3)
O1 Y1 Si2 N3 -105.4(3)
O3 Y1 Si2 N3 107.7(3)
C1 Y1 Si2 N3 -8.0(4)
N3 Y1 Si2 C35 -78.9(5)
N1 Y1 Si2 C35 -37.7(4)
N2 Y1 Si2 C35 -130.1(4)
O2 Y1 Si2 C35 101.3(4)
O1 Y1 Si2 C35 175.8(4)
O3 Y1 Si2 C35 28.9(4)
C1 Y1 Si2 C35 -86.9(4)
N3 Y1 Si2 C34 102.8(4)
N1 Y1 Si2 C34 143.9(4)
N2 Y1 Si2 C34 51.5(4)
O2 Y1 Si2 C34 -77.1(4)
O1 Y1 Si2 C34 -2.6(3)
O3 Y1 Si2 C34 -149.5(4)
C1 Y1 Si2 C34 94.8(4)
N3 Y1 O1 C39 -120.6(5)
N1 Y1 O1 C39 118.6(5)
N2 Y1 O1 C39 123.6(5)
O2 Y1 O1 C39 15.4(5)
O3 Y1 O1 C39 -33.7(6)
C1 Y1 O1 C39 122.2(5)
Si2 Y1 O1 C39 -90.6(5)
N3 Y1 O1 C36 53.4(4)
N1 Y1 O1 C36 -67.4(5)
N2 Y1 O1 C36 -62.4(4)
O2 Y1 O1 C36 -170.5(4)
O3 Y1 O1 C36 140.3(4)
C1 Y1 O1 C36 -63.8(4)
Si2 Y1 O1 C36 83.5(4)
N3 Y1 O2 C43 172.0(4)
N1 Y1 O2 C43 -32.9(5)
N2 Y1 O2 C43 25.7(5)
O1 Y1 O2 C43 101.7(5)
O3 Y1 O2 C43 -108.8(5)
C1 Y1 O2 C43 -3.4(5)
Si2 Y1 O2 C43 172.1(4)
N3 Y1 O2 C40 -17.5(5)
N1 Y1 O2 C40 137.5(5)
N2 Y1 O2 C40 -163.8(5)
O1 Y1 O2 C40 -87.8(5)
O3 Y1 O2 C40 61.7(5)
C1 Y1 O2 C40 167.1(5)
Si2 Y1 O2 C40 -17.4(5)
N3 Y1 O3 C47 -166.0(5)
N1 Y1 O3 C47 -50.4(5)
N2 Y1 O3 C47 -36.1(5)
O2 Y1 O3 C47 60.1(4)
O1 Y1 O3 C47 110.5(5)
C1 Y1 O3 C47 -45.2(5)
Si2 Y1 O3 C47 164.6(5)
N3 Y1 O3 C44 21.2(6)
N1 Y1 O3 C44 136.8(6)
N2 Y1 O3 C44 151.1(5)
O2 Y1 O3 C44 -112.7(6)
O1 Y1 O3 C44 -62.3(6)
C1 Y1 O3 C44 142.0(5)
Si2 Y1 O3 C44 -8.3(5)
N3 Y1 N1 C1 -101.3(3)
N2 Y1 N1 C1 1.4(3)
O2 Y1 N1 C1 98.7(3)
O1 Y1 N1 C1 7.3(4)
O3 Y1 N1 C1 169.5(3)
Si2 Y1 N1 C1 -123.5(3)
N3 Y1 N1 C2 87.3(5)
N2 Y1 N1 C2 -170.1(6)
O2 Y1 N1 C2 -72.7(5)
O1 Y1 N1 C2 -164.1(5)
O3 Y1 N1 C2 -1.9(5)
C1 Y1 N1 C2 -171.4(7)
Si2 Y1 N1 C2 65.1(6)
N3 Y1 N2 C1 104.5(3)
N1 Y1 N2 C1 -1.4(3)
O2 Y1 N2 C1 -101.9(3)
O1 Y1 N2 C1 -177.2(3)
O3 Y1 N2 C1 -18.4(4)
Si2 Y1 N2 C1 130.7(3)
N3 Y1 N2 C14 -68.2(6)
N1 Y1 N2 C14 -174.1(6)
O2 Y1 N2 C14 85.4(5)
O1 Y1 N2 C14 10.1(5)
O3 Y1 N2 C14 168.9(5)
C1 Y1 N2 C14 -172.7(7)
Si2 Y1 N2 C14 -42.1(6)
C35 Si2 N3 Si1 -51.5(5)
C34 Si2 N3 Si1 76.0(5)
Y1 Si2 N3 Si1 179.0(5)
C35 Si2 N3 Y1 129.5(3)
C34 Si2 N3 Y1 -103.0(4)
C32 Si1 N3 Si2 -56.1(5)
C33 Si1 N3 Si2 65.8(5)
C32 Si1 N3 Y1 122.6(4)
C33 Si1 N3 Y1 -115.5(4)
N1 Y1 N3 Si2 -153.2(2)
N2 Y1 N3 Si2 144.4(2)
O2 Y1 N3 Si2 0.2(4)
O1 Y1 N3 Si2 68.5(2)
O3 Y1 N3 Si2 -71.1(2)
C1 Y1 N3 Si2 175.3(2)
N1 Y1 N3 Si1 27.9(4)
N2 Y1 N3 Si1 -34.5(4)
O2 Y1 N3 Si1 -178.7(3)
O1 Y1 N3 Si1 -110.4(4)
O3 Y1 N3 Si1 110.0(4)
C1 Y1 N3 Si1 -3.6(4)
Si2 Y1 N3 Si1 -178.9(6)
C14 N2 C1 N1 176.9(4)
Y1 N2 C1 N1 2.2(4)
C14 N2 C1 C26 -0.4(7)
Y1 N2 C1 C26 -175.1(4)
C14 N2 C1 Y1 174.8(5)
C2 N1 C1 N2 171.4(4)
Y1 N1 C1 N2 -2.2(4)
C2 N1 C1 C26 -11.3(7)
Y1 N1 C1 C26 175.1(4)
C2 N1 C1 Y1 173.5(5)
N3 Y1 C1 N2 -89.3(3)
N1 Y1 C1 N2 177.6(5)
O2 Y1 C1 N2 86.9(3)
O1 Y1 C1 N2 2.9(3)
O3 Y1 C1 N2 166.6(3)
Si2 Y1 C1 N2 -84.6(3)
N3 Y1 C1 N1 93.1(3)
N2 Y1 C1 N1 -177.6(5)
O2 Y1 C1 N1 -90.7(3)
O1 Y1 C1 N1 -174.7(3)
O3 Y1 C1 N1 -11.0(3)
Si2 Y1 C1 N1 97.8(3)
N3 Y1 C1 C26 14(5)
N1 Y1 C1 C26 -80(5)
N2 Y1 C1 C26 103(5)
O2 Y1 C1 C26 -170(5)
O1 Y1 C1 C26 106(5)
O3 Y1 C1 C26 -91(5)
Si2 Y1 C1 C26 18(5)
C1 N1 C2 C3 121.0(5)
Y1 N1 C2 C3 -69.2(7)
C1 N1 C2 C7 -63.7(7)
Y1 N1 C2 C7 106.1(6)
C7 C2 C3 C4 3.1(8)
N1 C2 C3 C4 178.5(5)
C7 C2 C3 C8 -177.4(5)
N1 C2 C3 C8 -2.0(8)
C2 C3 C4 C5 -1.1(10)
C8 C3 C4 C5 179.3(6)
C3 C4 C5 C6 -1.0(11)
C4 C5 C6 C7 1.1(11)
C5 C6 C7 C2 0.9(9)
C5 C6 C7 C11 -176.5(6)
C3 C2 C7 C6 -3.0(8)
N1 C2 C7 C6 -178.2(5)
C3 C2 C7 C11 174.2(5)
N1 C2 C7 C11 -1.0(8)
C4 C3 C8 C10 87.1(7)
C2 C3 C8 C10 -92.5(7)
C4 C3 C8 C9 -37.4(8)
C2 C3 C8 C9 143.1(6)
C6 C7 C11 C12 61.8(7)
C2 C7 C11 C12 -115.4(6)
C6 C7 C11 C13 -60.4(7)
C2 C7 C11 C13 122.4(6)
C1 N2 C14 C15 -71.9(6)
Y1 N2 C14 C15 99.6(6)
C1 N2 C14 C19 111.9(5)
Y1 N2 C14 C19 -76.7(7)
C19 C14 C15 C16 -2.5(7)
N2 C14 C15 C16 -178.7(5)
C19 C14 C15 C20 176.5(5)
N2 C14 C15 C20 0.3(8)
C14 C15 C16 C17 0.4(8)
C20 C15 C16 C17 -178.7(5)
C15 C16 C17 C18 1.4(9)
C16 C17 C18 C19 -1.0(9)
C17 C18 C19 C14 -1.1(9)
C17 C18 C19 C23 179.0(5)
C15 C14 C19 C18 2.9(8)
N2 C14 C19 C18 179.1(5)
C15 C14 C19 C23 -177.3(5)
N2 C14 C19 C23 -1.0(7)
C16 C15 C20 C21 -59.3(7)
C14 C15 C20 C21 121.7(6)
C16 C15 C20 C22 62.2(7)
C14 C15 C20 C22 -116.8(6)
C18 C19 C23 C25 -33.8(8)
C14 C19 C23 C25 146.3(5)
C18 C19 C23 C24 90.0(6)
C14 C19 C23 C24 -89.9(6)
N2 C1 C26 C27 139.8(5)
N1 C1 C26 C27 -37.2(7)
Y1 C1 C26 C27 40(5)
N2 C1 C26 C31 -40.7(7)
N1 C1 C26 C31 142.3(5)
Y1 C1 C26 C31 -141(5)
C31 C26 C27 C28 2.0(8)
C1 C26 C27 C28 -178.5(5)
C26 C27 C28 C29 -1.8(10)
C27 C28 C29 C30 0.6(10)
C28 C29 C30 C31 0.4(10)
C29 C30 C31 C26 -0.1(9)
C27 C26 C31 C30 -1.1(8)
C1 C26 C31 C30 179.5(5)
C39 O1 C36 C37 -21.9(7)
Y1 O1 C36 C37 162.7(4)
O1 C36 C37 C38 31.1(8)
C36 C37 C38 C39 -28.2(8)
C36 O1 C39 C38 4.1(7)
Y1 O1 C39 C38 178.6(4)
C37 C38 C39 O1 15.0(8)
C43 O2 C40 C41 13.0(8)
Y1 O2 C40 C41 -159.1(5)
O2 C40 C41 C42 4.6(9)
C40 C41 C42 C43 -20.0(9)
C40 O2 C43 C42 -26.0(7)
Y1 O2 C43 C42 146.0(5)
C41 C42 C43 O2 28.5(8)
C47 O3 C44 C45 -8.4(9)
Y1 O3 C44 C45 165.4(6)
O3 C44 C45 C46 -3.7(12)
C44 C45 C46 C47 14.4(13)
C45 C46 C47 O3 -19.7(11)
C44 O3 C47 C46 17.4(8)
Y1 O3 C47 C46 -156.9(6)
C53 C48 C49 F1 -176.9(5)
B1 C48 C49 F1 0.4(8)
C53 C48 C49 C50 3.1(8)
B1 C48 C49 C50 -179.6(6)
F1 C49 C50 F2 -1.3(9)
C48 C49 C50 F2 178.7(5)
F1 C49 C50 C51 179.2(6)
C48 C49 C50 C51 -0.8(10)
F2 C50 C51 F3 -0.5(10)
C49 C50 C51 F3 179.0(6)
F2 C50 C51 C52 178.6(6)
C49 C50 C51 C52 -1.9(10)
F3 C51 C52 F4 0.2(10)
C50 C51 C52 F4 -178.9(6)
F3 C51 C52 C53 -178.9(6)
C50 C51 C52 C53 2.0(10)
F4 C52 C53 F5 2.6(9)
C51 C52 C53 F5 -178.4(6)
F4 C52 C53 C48 -178.5(6)
C51 C52 C53 C48 0.6(10)
C49 C48 C53 F5 175.9(5)
B1 C48 C53 F5 -1.2(9)
C49 C48 C53 C52 -3.0(9)
B1 C48 C53 C52 179.9(6)
C59 C54 C55 F6 178.2(5)
B1 C54 C55 F6 4.6(9)
C59 C54 C55 C56 0.2(9)
B1 C54 C55 C56 -173.4(5)
F6 C55 C56 C57 -177.4(6)
C54 C55 C56 C57 0.7(10)
F6 C55 C56 F7 2.6(8)
C54 C55 C56 F7 -179.3(5)
F7 C56 C57 F8 -1.6(10)
C55 C56 C57 F8 178.4(5)
F7 C56 C57 C58 179.2(6)
C55 C56 C57 C58 -0.9(10)
C56 C57 C58 F9 -179.9(6)
F8 C57 C58 F9 0.9(9)
C56 C57 C58 C59 0.1(10)
F8 C57 C58 C59 -179.1(5)
F9 C58 C59 F10 0.0(8)
C57 C58 C59 F10 -180.0(5)
F9 C58 C59 C54 -179.2(5)
C57 C58 C59 C54 0.9(9)
C55 C54 C59 F10 179.9(5)
B1 C54 C59 F10 -5.8(8)
C55 C54 C59 C58 -1.0(8)
B1 C54 C59 C58 173.3(5)
C65 C60 C61 F11 178.2(5)
B1 C60 C61 F11 6.5(7)
C65 C60 C61 C62 -1.8(8)
B1 C60 C61 C62 -173.5(5)
F11 C61 C62 F12 -0.3(8)
C60 C61 C62 F12 179.7(5)
F11 C61 C62 C63 -180.0(5)
C60 C61 C62 C63 0.0(9)
F12 C62 C63 C64 -178.6(5)
C61 C62 C63 C64 1.1(9)
F12 C62 C63 F13 0.5(9)
C61 C62 C63 F13 -179.9(5)
F13 C63 C64 F14 1.3(9)
C62 C63 C64 F14 -179.7(5)
F13 C63 C64 C65 -179.4(5)
C62 C63 C64 C65 -0.3(9)
C63 C64 C65 F15 177.6(5)
F14 C64 C65 F15 -3.0(8)
C63 C64 C65 C60 -1.7(9)
F14 C64 C65 C60 177.6(5)
C61 C60 C65 F15 -176.7(5)
B1 C60 C65 F15 -5.9(8)
C61 C60 C65 C64 2.6(8)
B1 C60 C65 C64 173.4(5)
C71 C66 C67 F16 -178.6(5)
B1 C66 C67 F16 -6.6(8)
C71 C66 C67 C68 1.9(8)
B1 C66 C67 C68 173.9(5)
F16 C67 C68 C69 178.3(5)
C66 C67 C68 C69 -2.2(9)
F16 C67 C68 F17 -2.2(8)
C66 C67 C68 F17 177.3(5)
F17 C68 C69 F18 0.4(9)
C67 C68 C69 F18 179.9(6)
F17 C68 C69 C70 -178.3(6)
C67 C68 C69 C70 1.2(10)
C68 C69 C70 F19 179.5(6)
F18 C69 C70 F19 0.8(10)
C68 C69 C70 C71 0.0(10)
F18 C69 C70 C71 -178.7(6)
F19 C70 C71 F20 1.3(8)
C69 C70 C71 F20 -179.2(5)
F19 C70 C71 C66 -179.8(5)
C69 C70 C71 C66 -0.2(9)
C67 C66 C71 F20 178.3(5)
B1 C66 C71 F20 5.5(8)
C67 C66 C71 C70 -0.7(8)
B1 C66 C71 C70 -173.5(5)
C53 C48 B1 C60 -13.1(8)
C49 C48 B1 C60 170.0(5)
C53 C48 B1 C66 -127.5(6)
C49 C48 B1 C66 55.6(7)
C53 C48 B1 C54 110.6(6)
C49 C48 B1 C54 -66.3(6)
C65 C60 B1 C48 130.5(6)
C61 C60 B1 C48 -59.3(7)
C65 C60 B1 C66 -108.5(6)
C61 C60 B1 C66 61.8(6)
C65 C60 B1 C54 13.4(8)
C61 C60 B1 C54 -176.4(5)
C67 C66 B1 C48 13.3(8)
C71 C66 B1 C48 -175.0(5)
C67 C66 B1 C60 -108.8(6)
C71 C66 B1 C60 62.9(6)
C67 C66 B1 C54 128.8(6)
C71 C66 B1 C54 -59.5(7)
C55 C54 B1 C48 107.5(6)
C59 C54 B1 C48 -65.9(6)
C55 C54 B1 C60 -128.7(6)
C59 C54 B1 C60 57.9(7)
C55 C54 B1 C66 -13.9(8)
C59 C54 B1 C66 172.7(5)
